data_7051121
loop_
_publ_author_name
'Elena A. Vinogradova'
'Olga Yu. Vassilyeva'
'Volodymyr N. Kokozay'
'Philip J. Squattrito'
'Jan Reedijk'
'Gerard A. Van Albada'
'Wolfgang Linert'
'Satish K. Tiwary'
'Paul R. Raithby'

_publ_section_title
;
 Symmetric and asymmetric trinuclear cores in novel \m-alkoxo-bridged
 mixed-metal CuII2ZnII complexes: synthesis from zerovalent copper and
 zinc oxide, structure and magnetism
;
_journal_issue 7
_journal_name_full 'New J. Chem.'
_journal_page_first 949
_journal_page_last 953
_journal_paper_doi 10.1039/b101883n
_journal_volume 25
_journal_year 2001
_chemical_formula_sum 'C17 H33 Cu2 N7 O3 S3 Zn'
_chemical_formula_weight 672.13
_chemical_name_systematic
; 
? 
;
_space_group_IT_number 36
_symmetry_cell_setting orthorhombic
_symmetry_space_group_name_Hall 'C 2c -2'
_symmetry_space_group_name_H-M 'C m c 21'
_atom_sites_solution_hydrogens geom
_atom_sites_solution_primary direct
_atom_sites_solution_secondary difmap
_audit_creation_method SHELXL-97
_cell_angle_alpha 90.00
_cell_angle_beta 90.00
_cell_angle_gamma 90.00
_cell_formula_units_Z 4
_cell_length_a 14.288(3)
_cell_length_b 19.827(4)
_cell_length_c 10.079(2)
_cell_measurement_reflns_used 25
_cell_measurement_temperature 180(2)
_cell_measurement_theta_max 12.5
_cell_measurement_theta_min 10
_cell_volume 2855.3(10)
_computing_cell_refinement 'Rigaku control software'
_computing_data_collection 'Rigaku control software'
_computing_data_reduction TeXsan
_computing_molecular_graphics 'SHELXTL PLUS (Sheldrick, 1991)'
_computing_publication_material 'SHELXL-97 (Sheldrick, 1997)'
_computing_structure_refinement 'SHELXL-97 (Sheldrick, 1997)'
_computing_structure_solution 'SIR 92'
_diffrn_ambient_temperature 180(2)
_diffrn_measured_fraction_theta_full 0.999
_diffrn_measured_fraction_theta_max 0.999
_diffrn_measurement_device_type 'Rigaku AFC7R'
_diffrn_measurement_method 'Omega/2theta scans'
_diffrn_radiation_monochromator graphite
_diffrn_radiation_source 'Rotating anode'
_diffrn_radiation_type MoK\a
_diffrn_radiation_wavelength 0.71073
_diffrn_reflns_av_R_equivalents 0.0000
_diffrn_reflns_av_sigmaI/netI 0.1320
_diffrn_reflns_limit_h_max 18
_diffrn_reflns_limit_h_min 0
_diffrn_reflns_limit_k_max 25
_diffrn_reflns_limit_k_min 0
_diffrn_reflns_limit_l_max 13
_diffrn_reflns_limit_l_min -10
_diffrn_reflns_number 2703
_diffrn_reflns_theta_full 27.49
_diffrn_reflns_theta_max 27.49
_diffrn_reflns_theta_min 2.68
_diffrn_standards_interval_count 200
_diffrn_standards_number 3
_exptl_absorpt_coefficient_mu 2.559
_exptl_absorpt_correction_T_max 0.7839
_exptl_absorpt_correction_T_min 0.6286
_exptl_absorpt_correction_type 'Psi scans'
_exptl_crystal_colour 'Dark blue'
_exptl_crystal_density_diffrn 1.564
_exptl_crystal_density_method 'not measured'
_exptl_crystal_description Block
_exptl_crystal_F_000 1376
_exptl_crystal_size_max 0.20
_exptl_crystal_size_mid 0.10
_exptl_crystal_size_min 0.10
_refine_diff_density_max 0.689
_refine_diff_density_min -0.560
_refine_diff_density_rms 0.129
_refine_ls_abs_structure_details 'Flack H D (1983), Acta Cryst. A39, 876-881'
_refine_ls_abs_structure_Flack 0.00(4)
_refine_ls_extinction_method none
_refine_ls_goodness_of_fit_ref 1.005
_refine_ls_hydrogen_treatment mixed
_refine_ls_matrix_type full
_refine_ls_number_parameters 176
_refine_ls_number_reflns 2703
_refine_ls_number_restraints 2
_refine_ls_restrained_S_all 1.004
_refine_ls_R_factor_all 0.1166
_refine_ls_R_factor_gt 0.0635
_refine_ls_shift/su_max 0.296
_refine_ls_shift/su_mean 0.014
_refine_ls_structure_factor_coef Fsqd
_refine_ls_weighting_details 'calc w=1/[\s^2^(Fo^2^)+(0.0271P)^2^+0.0000P] where P=(Fo^2^+2Fc^2^)/3'
_refine_ls_weighting_scheme calc
_refine_ls_wR_factor_gt 0.1096
_refine_ls_wR_factor_ref 0.1311
_reflns_number_gt 1789
_reflns_number_total 2703
_reflns_threshold_expression >2sigma(I)
_cod_data_source_file b101883n.txt
_cod_data_source_block pr9905
_cod_depositor_comments
;
The following automatic conversions were performed:
'_symmetry_cell_setting' value 'Orthorhombic' changed to 'orthorhombic'
according to '/home/saulius/struct/CIF-dictionaries/cif_core.dic'
dictionary named 'cif_core.dic' version 2.4.1 from 2010-06-29.

Automatic conversion script
Id: cif_fix_enum 1527 2010-12-29 10:47:43Z saulius 
;
_cod_original_cell_volume 2855.2(10)
_cod_original_sg_symbol_H-M Cmc2(1)
_cod_database_code 7051121

loop_
_symmetry_equiv_pos_as_xyz
'x, y, z'
'-x, -y, z+1/2'
'x, -y, z+1/2'
'-x, y, z'
'x+1/2, y+1/2, z'
'-x+1/2, -y+1/2, z+1/2'
'x+1/2, -y+1/2, z+1/2'
'-x+1/2, y+1/2, z'

loop_
_atom_site_label
_atom_site_type_symbol
_atom_site_fract_x
_atom_site_fract_y
_atom_site_fract_z
_atom_site_U_iso_or_equiv
_atom_site_adp_type
_atom_site_occupancy
_atom_site_symmetry_multiplicity
_atom_site_calc_flag
_atom_site_refinement_flags
_atom_site_disorder_assembly
_atom_site_disorder_group
Cu1 Cu 0.38082(9) -0.67486(5) -0.46769(12) 0.0318(3) Uani 1 1 d . . .
Zn2 Zn 0.5000 -0.57564(8) -0.29250(17) 0.0270(4) Uani 1 2 d S . .
O1 O 0.5000 -0.6889(4) -0.3731(9) 0.032(3) Uani 1 2 d S . .
C1 C 0.5000 -0.7301(6) -0.2626(15) 0.031(4) Uani 1 2 d SD . .
H1 H 0.537(5) -0.771(2) -0.262(9) 0.037 Uiso 1 1 d D . .
C2 C 0.4572(13) -0.6962(9) -0.148(2) 0.035(5) Uani 0.50 1 d P A -1
H2A H 0.3898 -0.6892 -0.1661 0.042 Uiso 0.50 1 calc PR A -1
H2B H 0.4624 -0.7260 -0.0695 0.042 Uiso 0.50 1 calc PR A -1
C2' C 0.5426 -0.6976 -0.1477 0.033 Uiso 0.00 1 d P A -2
H2'A H 0.6103 -0.6914 -0.1646 0.040 Uiso 0.00 1 calc PR A -2
H2'B H 0.5358 -0.7276 -0.0697 0.040 Uiso 0.00 1 calc PR A -2
N1 N 0.5000 -0.6312(5) -0.1169(11) 0.029(3) Uani 1 2 d S . .
C3 C 0.4196(9) -0.6126(10) -0.0402(14) 0.112(7) Uani 1 1 d . A .
H3A H 0.4103 -0.6455 0.0312 0.168 Uiso 1 1 calc R . .
H3B H 0.3642 -0.6119 -0.0974 0.168 Uiso 1 1 calc R . .
H3C H 0.4293 -0.5678 -0.0017 0.168 Uiso 1 1 calc R . .
O2 O 0.3867(5) -0.5865(3) -0.3930(7) 0.0327(18) Uani 1 1 d . . .
C4 C 0.3031(7) -0.5477(5) -0.4059(10) 0.037(3) Uani 1 1 d . A .
H4A H 0.3180 -0.4989 -0.4090 0.044 Uiso 1 1 calc R . .
H4B H 0.2609 -0.5560 -0.3297 0.044 Uiso 1 1 calc R . .
C5 C 0.2570(8) -0.5696(5) -0.5336(10) 0.038(3) Uani 1 1 d . . .
H5A H 0.1922 -0.5521 -0.5371 0.045 Uiso 1 1 calc R A .
H5B H 0.2919 -0.5510 -0.6101 0.045 Uiso 1 1 calc R . .
N2 N 0.2557(6) -0.6453(4) -0.5415(9) 0.037(2) Uani 1 1 d . A .
C6 C 0.1806(7) -0.6713(5) -0.4542(15) 0.052(3) Uani 1 1 d . . .
H6A H 0.1201 -0.6536 -0.4839 0.079 Uiso 1 1 calc R A .
H6B H 0.1924 -0.6569 -0.3627 0.079 Uiso 1 1 calc R . .
H6C H 0.1797 -0.7207 -0.4582 0.079 Uiso 1 1 calc R . .
C7 C 0.2370(7) -0.6660(6) -0.6810(11) 0.046(3) Uani 1 1 d . . .
H7A H 0.1766 -0.6475 -0.7096 0.069 Uiso 1 1 calc R A .
H7B H 0.2352 -0.7153 -0.6866 0.069 Uiso 1 1 calc R . .
H7C H 0.2868 -0.6487 -0.7387 0.069 Uiso 1 1 calc R . .
N10 N 0.3595(7) -0.7683(4) -0.4992(10) 0.049(3) Uani 1 1 d . . .
C10 C 0.3512(7) -0.8246(6) -0.5289(10) 0.037(3) Uani 1 1 d . A .
S1 S 0.3393(2) -0.90412(14) -0.5657(4) 0.0582(10) Uani 1 1 d . . .
N20 N 0.5000 -0.4801(6) -0.2282(13) 0.039(4) Uani 1 2 d S . .
C20 C 0.5000 -0.4223(8) -0.2069(14) 0.032(4) Uani 1 2 d S A .
S2 S 0.5000 -0.34069(17) -0.1836(4) 0.0362(10) Uani 1 2 d S . .
N50 N 0.5000 0.0836(9) -0.147(2) 0.081(6) Uani 1 2 d S . .
C51 C 0.5000 0.0459(11) -0.227(2) 0.065(6) Uani 1 2 d S . .
C52 C 0.5000 -0.0081(12) -0.326(2) 0.085(7) Uani 1 2 d S . .
H52A H 0.5155 0.0107 -0.4133 0.127 Uiso 0.50 1 calc PR . .
H52B H 0.4379 -0.0289 -0.3295 0.127 Uiso 0.50 1 calc PR . .
H52C H 0.5466 -0.0421 -0.3016 0.127 Uiso 0.50 1 calc PR . .

loop_
_atom_site_aniso_label
_atom_site_aniso_U_11
_atom_site_aniso_U_22
_atom_site_aniso_U_33
_atom_site_aniso_U_23
_atom_site_aniso_U_13
_atom_site_aniso_U_12
Cu1 0.0426(7) 0.0200(5) 0.0328(6) -0.0025(6) -0.0052(8) -0.0034(6)
Zn2 0.0356(10) 0.0224(8) 0.0228(8) -0.0045(8) 0.000 0.000
O1 0.052(7) 0.022(5) 0.023(5) 0.002(4) 0.000 0.000
C1 0.048(10) 0.006(6) 0.038(10) 0.010(6) 0.000 0.000
C2 0.032(12) 0.039(12) 0.033(11) 0.008(9) 0.006(10) -0.012(9)
N1 0.032(7) 0.023(6) 0.031(7) 0.000(5) 0.000 0.000
C3 0.049(9) 0.24(2) 0.052(9) 0.057(12) 0.017(8) 0.034(12)
O2 0.032(4) 0.019(3) 0.047(5) -0.005(3) -0.011(4) 0.004(3)
C4 0.033(7) 0.035(6) 0.043(6) -0.003(5) -0.004(5) -0.004(5)
C5 0.048(7) 0.025(5) 0.041(6) 0.001(5) -0.008(6) -0.003(5)
N2 0.043(6) 0.031(5) 0.037(5) -0.004(4) -0.001(5) -0.017(4)
C6 0.041(6) 0.044(6) 0.073(9) 0.004(7) -0.009(9) -0.007(6)
C7 0.035(7) 0.047(7) 0.056(8) -0.011(6) -0.016(6) -0.009(6)
N10 0.076(8) 0.020(4) 0.052(7) -0.006(5) 0.003(6) -0.016(5)
C10 0.018(5) 0.052(7) 0.040(6) 0.011(6) -0.009(5) 0.008(5)
S1 0.065(2) 0.0259(15) 0.083(3) -0.0141(16) -0.007(2) -0.0014(15)
N20 0.053(9) 0.035(9) 0.030(7) -0.006(7) 0.000 0.000
C20 0.032(9) 0.039(9) 0.024(8) 0.002(8) 0.000 0.000
S2 0.058(3) 0.0233(19) 0.027(2) -0.0031(16) 0.000 0.000
N50 0.037(10) 0.090(14) 0.118(18) -0.003(13) 0.000 0.000
C51 0.059(14) 0.067(14) 0.071(15) -0.005(12) 0.000 0.000
C52 0.095(17) 0.096(17) 0.063(16) 0.006(14) 0.000 0.000

loop_
_atom_type_symbol
_atom_type_description
_atom_type_scat_dispersion_real
_atom_type_scat_dispersion_imag
_atom_type_scat_source
C C 0.0033 0.0016 'International Tables Vol C Tables 4.2.6.8 and 6.1.1.4'
H H 0.0000 0.0000 'International Tables Vol C Tables 4.2.6.8 and 6.1.1.4'
N N 0.0061 0.0033 'International Tables Vol C Tables 4.2.6.8 and 6.1.1.4'
O O 0.0106 0.0060 'International Tables Vol C Tables 4.2.6.8 and 6.1.1.4'
S S 0.1246 0.1234 'International Tables Vol C Tables 4.2.6.8 and 6.1.1.4'
Cu Cu 0.3201 1.2651 'International Tables Vol C Tables 4.2.6.8 and 6.1.1.4'
Zn Zn 0.2839 1.4301 'International Tables Vol C Tables 4.2.6.8 and 6.1.1.4'

loop_
_geom_angle_atom_site_label_1
_geom_angle_atom_site_label_2
_geom_angle_atom_site_label_3
_geom_angle
_geom_angle_site_symmetry_1
_geom_angle_site_symmetry_3
_geom_angle_publ_flag
N10 Cu1 O2 165.0(4) . . ?
N10 Cu1 O1 94.7(4) . . ?
O2 Cu1 O1 84.3(3) . . ?
N10 Cu1 N2 94.6(4) . . ?
O2 Cu1 N2 85.3(3) . . ?
O1 Cu1 N2 169.1(4) . . ?
N10 Cu1 S2 94.3(3) . 2_644 ?
O2 Cu1 S2 100.3(2) . 2_644 ?
O1 Cu1 S2 82.3(3) . 2_644 ?
N2 Cu1 S2 102.8(3) . 2_644 ?
O2 Zn2 O2 114.8(4) . 4_655 ?
O2 Zn2 N20 106.0(3) . . ?
O2 Zn2 N20 106.0(3) 4_655 . ?
O2 Zn2 N1 112.9(2) . . ?
O2 Zn2 N1 112.9(2) 4_655 . ?
N20 Zn2 N1 103.0(5) . . ?
O2 Zn2 O1 73.5(2) . . ?
O2 Zn2 O1 73.5(2) 4_655 . ?
N20 Zn2 O1 179.0(5) . . ?
N1 Zn2 O1 78.0(4) . . ?
C1 O1 Cu1 118.3(3) . . ?
C1 O1 Cu1 118.3(3) . 4_655 ?
Cu1 O1 Cu1 119.5(5) . 4_655 ?
C1 O1 Zn2 106.4(8) . . ?
Cu1 O1 Zn2 91.8(3) . . ?
Cu1 O1 Zn2 91.8(3) 4_655 . ?
O1 C1 C2' 112.3(9) . . ?
O1 C1 C2 111.3(11) . . ?
C2' C1 C2 49.3(9) . . ?
O1 C1 C2 111.3(11) . 4_655 ?
C2' C1 C2 1.0(7) . 4_655 ?
C2 C1 C2 49.2(16) . 4_655 ?
N1 C2 C1 113.4(13) . . ?
C1 C2' N1 112.8(5) . . ?
C3 N1 C3 106.6(15) 4_655 . ?
C3 N1 C2 90.4(11) 4_655 4_655 ?
C3 N1 C2 132.7(13) . 4_655 ?
C3 N1 C2 132.7(13) 4_655 . ?
C3 N1 C2 90.4(11) . . ?
C2 N1 C2 49.6(16) 4_655 . ?
C3 N1 C2' 90.7(9) 4_655 . ?
C3 N1 C2' 132.1(10) . . ?
C2 N1 C2' 0.7(8) 4_655 . ?
C2 N1 C2' 49.0(8) . . ?
C3 N1 Zn2 108.8(8) 4_655 . ?
C3 N1 Zn2 108.8(8) . . ?
C2 N1 Zn2 106.5(10) 4_655 . ?
C2 N1 Zn2 106.5(10) . . ?
C2' N1 Zn2 106.9(6) . . ?
C4 O2 Cu1 114.9(6) . . ?
C4 O2 Zn2 133.9(6) . . ?
Cu1 O2 Zn2 110.3(3) . . ?
O2 C4 C5 106.7(8) . . ?
N2 C5 C4 109.8(8) . . ?
C6 N2 C7 109.6(8) . . ?
C6 N2 C5 109.0(8) . . ?
C7 N2 C5 109.1(8) . . ?
C6 N2 Cu1 108.7(7) . . ?
C7 N2 Cu1 115.3(7) . . ?
C5 N2 Cu1 105.0(6) . . ?
C10 N10 Cu1 173.8(9) . . ?
N10 C10 S1 178.2(10) . . ?
C20 N20 Zn2 171.8(13) . . ?
N20 C20 S2 177.6(14) . . ?
C20 S2 Cu1 102.8(4) . 3_545 ?
C20 S2 Cu1 102.8(4) . 2_645 ?
Cu1 S2 Cu1 75.53(11) 3_545 2_645 ?
N50 C51 C52 176(3) . . ?

loop_
_geom_bond_atom_site_label_1
_geom_bond_atom_site_label_2
_geom_bond_distance
_geom_bond_site_symmetry_2
_geom_bond_publ_flag
Cu1 N10 1.904(8) . ?
Cu1 O2 1.910(6) . ?
Cu1 O1 1.971(5) . ?
Cu1 N2 2.023(9) . ?
Cu1 S2 2.781(3) 2_644 ?
Zn2 O2 1.921(7) . ?
Zn2 O2 1.921(7) 4_655 ?
Zn2 N20 2.002(12) . ?
Zn2 N1 2.085(11) . ?
Zn2 O1 2.387(9) . ?
O1 C1 1.381(16) . ?
O1 Cu1 1.971(5) 4_655 ?
C1 C2' 1.457(14) . ?
C1 C2 1.47(2) . ?
C1 C2 1.47(2) 4_655 ?
C2 N1 1.46(2) . ?
C2' N1 1.483(10) . ?
N1 C3 1.433(15) 4_655 ?
N1 C3 1.433(15) . ?
N1 C2 1.46(2) 4_655 ?
O2 C4 1.428(12) . ?
C4 C5 1.510(13) . ?
C5 N2 1.502(11) . ?
N2 C6 1.481(14) . ?
N2 C7 1.489(13) . ?
N10 C10 1.163(13) . ?
C10 S1 1.628(12) . ?
N20 C20 1.166(18) . ?
C20 S2 1.635(16) . ?
S2 Cu1 2.781(3) 3_545 ?
S2 Cu1 2.781(3) 2_645 ?
N50 C51 1.10(2) . ?
C51 C52 1.46(3) . ?
